data_2002237
loop_
_publ_author_name
'Meyer, H J'
'Mueller-Buschbaum, Hk'

_publ_section_title
;
Ein Beitrag zur Chemie von Verbindungen des Bautyps Mx Pd3 O4
;
_journal_name_full
;
Zeitschrift fuer Naturforschung, Teil B. Anorganische Chemie,
Organische Chemie (33,1978-41,1986)
;
_journal_page_first 1661
_journal_page_last 1662
_journal_volume 34
_journal_year 1979
_chemical_formula_structural 'Pd0.5 (Pd3 O4)'
_chemical_formula_sum 'O4 Pd3.5'
_chemical_name_systematic 'Palladium oxide (3.5/4)'
_space_group_IT_number 223
_symmetry_cell_setting cubic
_symmetry_Int_Tables_number 223
_symmetry_space_group_name_Hall '-P 4n 2 3'
_symmetry_space_group_name_H-M 'P m -3 n'
_cell_angle_alpha 90
_cell_angle_beta 90
_cell_angle_gamma 90
_cell_formula_units_Z 2
_cell_length_a 5.756
_cell_length_b 5.756
_cell_length_c 5.756
_cell_volume 190.7
_refine_ls_R_factor_all 0.036
_cod_database_code 2002237

loop_
_symmetry_equiv_pos_as_xyz
x,y,z
y,z,x
z,x,y
-x,-y,-z
-y,-z,-x
-z,-x,-y
x,-y,-z
y,-z,-x
z,-x,-y
-x,y,z
-y,z,x
-z,x,y
-x,y,-z
-y,z,-x
-z,x,-y
x,-y,z
y,-z,x
z,-x,y
-x,-y,z
-y,-z,x
-z,-x,y
x,y,-z
y,z,-x
z,x,-y
1/2+x,1/2+z,1/2+y
1/2+y,1/2+x,1/2+z
1/2+z,1/2+y,1/2+x
1/2-x,1/2-z,1/2-y
1/2-y,1/2-x,1/2-z
1/2-z,1/2-y,1/2-x
1/2+x,1/2-z,1/2-y
1/2+y,1/2-x,1/2-z
1/2+z,1/2-y,1/2-x
1/2-x,1/2+z,1/2+y
1/2-y,1/2+x,1/2+z
1/2-z,1/2+y,1/2+x
1/2-x,1/2-z,1/2+y
1/2-y,1/2-x,1/2+z
1/2-z,1/2-y,1/2+x
1/2+x,1/2+z,1/2-y
1/2+y,1/2+x,1/2-z
1/2+z,1/2+y,1/2-x
1/2-x,1/2+z,1/2-y
1/2-y,1/2+x,1/2-z
1/2-z,1/2+y,1/2-x
1/2+x,1/2-z,1/2+y
1/2+y,1/2-x,1/2+z
1/2+z,1/2-y,1/2+x

loop_
_atom_site_label
_atom_site_type_symbol
_atom_site_symmetry_multiplicity
_atom_site_Wyckoff_symbol
_atom_site_fract_x
_atom_site_fract_y
_atom_site_fract_z
_atom_site_occupancy
_atom_site_attached_hydrogens
_atom_site_calc_flag
Pd1 Pd4+ 2 a 0. 0. 0. 0.5 0 d
Pd2 Pd2+ 6 c 0.25 0. 0.5 1. 0 d
O1 O2- 8 e 0.25 0.25 0.25 1. 0 d

loop_
_atom_type_symbol
_atom_type_oxidation_number
Pd4+ 4.000
Pd2+ 2.000
O2- -2.000
